data_1544807
loop_
_publ_author_name
'Swarnakar, Anindya K.'
'Hering-Junghans, Christian'
'Ferguson, Michael J.'
'McDonald, Robert'
'Rivard, Eric'

_publ_section_title
;
 Reactivity of a coordinated inorganic acetylene unit, HBNH, and the
 azidoborane cation [HB(N3)]().
;
_journal_issue 3
_journal_name_full 'Chemical science'
_journal_page_first 2337
_journal_page_last 2343
_journal_paper_doi 10.1039/c6sc04893e
_journal_volume 8
_journal_year 2017
_chemical_formula_sum 'C35.38 H33.75 B2 Cl0.75 F18 N3'
_chemical_formula_weight 891.11
_space_group_crystal_system monoclinic
_space_group_IT_number 15
_space_group_name_Hall '-I 2ya'
_space_group_name_H-M_alt 'I 1 2/a 1'
_symmetry_space_group_name_Hall '-I 2ya'
_symmetry_space_group_name_H-M 'I 1 2/a 1'
_atom_sites_solution_hydrogens mixed
_audit_creation_method SHELXL-2014/7
_audit_update_record
;
2016-11-01 deposited with the CCDC.
2016-12-19 downloaded from the CCDC.
;
_cell_angle_alpha 90
_cell_angle_beta 98.253(3)
_cell_angle_gamma 90
_cell_formula_units_Z 8
_cell_length_a 25.1883(19)
_cell_length_b 12.1920(9)
_cell_length_c 26.4276(18)
_cell_measurement_reflns_used 9457
_cell_measurement_temperature 173(2)
_cell_measurement_theta_max 73.87
_cell_measurement_theta_min 3.38
_cell_volume 8031.8(10)
_computing_cell_refinement 'Bruker SAINT'
_computing_data_collection 'Bruker APEX2'
_computing_data_reduction 'Bruker SAINT'
_computing_molecular_graphics 'Bruker SHELXTL'
_computing_publication_material 'Bruker SHELXTL'
_computing_structure_refinement 'SHELXL-2014/7 (Sheldrick, 2014)'
_computing_structure_solution 'SHELXT-2014 (Sheldrick 2015)'
_diffrn_ambient_temperature 173(2)
_diffrn_measured_fraction_theta_full 0.970
_diffrn_measured_fraction_theta_max 0.963
_diffrn_measurement_device_type 'Bruker APEX-II CCD'
_diffrn_measurement_method '\f and \w scans'
_diffrn_radiation_type CuK\a
_diffrn_radiation_wavelength 1.54178
_diffrn_reflns_av_R_equivalents 0.0197
_diffrn_reflns_av_unetI/netI 0.0169
_diffrn_reflns_Laue_measured_fraction_full 0.970
_diffrn_reflns_Laue_measured_fraction_max 0.963
_diffrn_reflns_limit_h_max 25
_diffrn_reflns_limit_h_min -29
_diffrn_reflns_limit_k_max 15
_diffrn_reflns_limit_k_min -15
_diffrn_reflns_limit_l_max 32
_diffrn_reflns_limit_l_min -32
_diffrn_reflns_number 28202
_diffrn_reflns_point_group_measured_fraction_full 0.970
_diffrn_reflns_point_group_measured_fraction_max 0.963
_diffrn_reflns_theta_full 67.679
_diffrn_reflns_theta_max 74.028
_diffrn_reflns_theta_min 3.380
_exptl_absorpt_coefficient_mu 1.738
_exptl_absorpt_correction_T_max 0.6769
_exptl_absorpt_correction_T_min 0.5450
_exptl_absorpt_correction_type numerical
_exptl_absorpt_process_details 'SADABS 2014/5'
_exptl_crystal_colour colourless
_exptl_crystal_density_diffrn 1.474
_exptl_crystal_description fragment
_exptl_crystal_F_000 3614
_exptl_crystal_size_max 0.348
_exptl_crystal_size_mid 0.309
_exptl_crystal_size_min 0.255
_refine_diff_density_max 0.780
_refine_diff_density_min -0.682
_refine_diff_density_rms 0.054
_refine_ls_extinction_coef 0.00034(4)
_refine_ls_extinction_expression Fc^*^=kFc[1+0.001xFc^2^\l^3^/sin(2\q)]^-1/4^
_refine_ls_extinction_method 'SHELXL-2014/7 (Sheldrick 2014'
_refine_ls_goodness_of_fit_ref 1.062
_refine_ls_hydrogen_treatment mixed
_refine_ls_matrix_type full
_refine_ls_number_parameters 670
_refine_ls_number_reflns 7870
_refine_ls_number_restraints 56
_refine_ls_restrained_S_all 1.121
_refine_ls_R_factor_all 0.0642
_refine_ls_R_factor_gt 0.0608
_refine_ls_shift/su_max 0.002
_refine_ls_shift/su_mean 0.000
_refine_ls_structure_factor_coef Fsqd
_refine_ls_weighting_details 'w=1/[\s^2^(Fo^2^)+(0.0760P)^2^+13.2755P] where P=(Fo^2^+2Fc^2^)/3'
_refine_ls_weighting_scheme calc
_refine_ls_wR_factor_gt 0.1600
_refine_ls_wR_factor_ref 0.1632
_reflns_Friedel_coverage 0.000
_reflns_number_gt 7250
_reflns_number_total 7870
_reflns_threshold_expression 'I > 2\s(I)'
_cod_data_source_file c6sc04893e2.cif
_cod_data_source_block riv1638_ImMe2iPr2BH2NH2BArF3_cmpd_5
_cod_depositor_comments
;Adding full bibliography for 1544802--1544808.cif.

 Adding full bibliography for 1544802--1544808.cif.
;
_cod_database_code 1544807
_shelx_shelxl_version_number 2014/7
_shelx_space_group_comment
; 
The symmetry employed for this shelxl refinement is uniquely defined 
by the following loop, which should always be used as a source of 
symmetry information in preference to the above space-group names. 
They are only intended as comments. 
;
_shelx_estimated_absorpt_t_min 0.583
_shelx_estimated_absorpt_t_max 0.666

loop_
_space_group_symop_operation_xyz
'x, y, z'
'-x+1/2, y, -z'
'x+1/2, y+1/2, z+1/2'
'-x+1, y+1/2, -z+1/2'
'-x, -y, -z'
'x-1/2, -y, z'
'-x+1/2, -y+1/2, -z+1/2'
'x, -y+1/2, z+1/2'

loop_
_atom_site_label
_atom_site_type_symbol
_atom_site_fract_x
_atom_site_fract_y
_atom_site_fract_z
_atom_site_U_iso_or_equiv
_atom_site_adp_type
_atom_site_occupancy
_atom_site_site_symmetry_order
_atom_site_calc_flag
_atom_site_refinement_flags_posn
_atom_site_refinement_flags_adp
_atom_site_refinement_flags_occupancy
_atom_site_disorder_assembly
_atom_site_disorder_group
F21A F 0.18750(7) 0.0309(2) -0.00450(6) 0.0621(6) Uani 0.8 1 d . . P A 1
F22A F 0.11559(8) 0.0984(3) 0.01838(8) 0.0650(7) Uani 0.8 1 d . . P A 1
F23A F 0.13454(8) -0.07073(18) 0.02973(7) 0.0616(5) Uani 0.8 1 d . . P A 1
F21B F 0.1137(6) 0.1256(19) 0.0223(11) 0.198(14) Uiso 0.2 1 d D . P A 2
F22B F 0.1619(9) -0.0203(11) 0.0108(9) 0.177(9) Uiso 0.2 1 d D . P A 2
F23B F 0.1931(6) 0.1435(12) -0.0007(6) 0.131(5) Uiso 0.2 1 d D . P A 2
F24A F 0.18694(12) 0.2021(2) 0.25071(8) 0.0632(6) Uani 0.8 1 d . U P A 1
F25A F 0.11523(11) 0.1920(5) 0.20113(18) 0.179(2) Uani 0.8 1 d . U P A 1
F26A F 0.1701(2) 0.3168(3) 0.19473(14) 0.1485(19) Uani 0.8 1 d . U P A 1
F24B F 0.1211(3) 0.2570(5) 0.1784(2) 0.0361(14) Uiso 0.2 1 d D . P A 2
F25B F 0.1983(3) 0.3176(6) 0.2011(3) 0.0386(16) Uiso 0.2 1 d D . P A 2
F26B F 0.1660(4) 0.1776(8) 0.2436(4) 0.063(3) Uiso 0.2 1 d D . P A 2
F31A F 0.23828(7) -0.39500(17) 0.21454(7) 0.0641(5) Uani 0.9 1 d . . P B 1
F32A F 0.32003(8) -0.4244(2) 0.24250(8) 0.0777(7) Uani 0.9 1 d . . P B 1
F33A F 0.27866(11) -0.52127(14) 0.18158(8) 0.0778(6) Uani 0.9 1 d . . P B 1
F31B F 0.3171(6) -0.5128(10) 0.2036(6) 0.063(4) Uiso 0.1 1 d D . P B 2
F32B F 0.2344(4) -0.4571(18) 0.1945(10) 0.112(9) Uiso 0.1 1 d D . P B 2
F33B F 0.2944(9) -0.3750(19) 0.2489(6) 0.118(10) Uiso 0.1 1 d D . P B 2
F34A F 0.30722(9) -0.26656(16) -0.00879(6) 0.0640(5) Uani 0.9 1 d . . P C 1
F35A F 0.31609(15) -0.43076(17) 0.01599(9) 0.0965(9) Uani 0.9 1 d . . P C 1
F36A F 0.38349(8) -0.3213(3) 0.02229(8) 0.0969(10) Uani 0.9 1 d . . P C 1
F34B F 0.3800(4) -0.3876(11) 0.0360(7) 0.062(5) Uiso 0.1 1 d D . P C 2
F35B F 0.3391(7) -0.2464(11) -0.0039(7) 0.085(7) Uiso 0.1 1 d D . P C 2
F36B F 0.2959(5) -0.4000(11) 0.0046(7) 0.058(5) Uiso 0.1 1 d D . P C 2
F41A F 0.53948(11) 0.0549(2) 0.06800(15) 0.1189(12) Uani 0.9 1 d . . P D 1
F42A F 0.53019(9) -0.0610(3) 0.12656(10) 0.1069(10) Uani 0.9 1 d . . P D 1
F43A F 0.49206(9) -0.0881(2) 0.05284(10) 0.0849(7) Uani 0.9 1 d . . P D 1
F41B F 0.5060(14) -0.1189(8) 0.0876(11) 0.187(19) Uiso 0.1 1 d D . P D 2
F42B F 0.5123(11) 0.023(2) 0.0378(4) 0.118(9) Uiso 0.1 1 d D . P D 2
F43B F 0.5467(6) 0.0307(16) 0.1185(6) 0.075(5) Uiso 0.1 1 d D . P D 2
F44A F 0.4171(8) 0.3971(5) 0.1319(3) 0.159(4) Uani 0.5 1 d . . P E 1
F45A F 0.4242(6) 0.3748(6) 0.0555(4) 0.127(3) Uani 0.5 1 d . . P E 1
F46A F 0.3488(2) 0.3688(4) 0.0794(5) 0.105(2) Uani 0.5 1 d . . P E 1
F44B F 0.3832(7) 0.3585(6) 0.0447(3) 0.152(3) Uani 0.5 1 d . . P E 2
F45B F 0.3706(5) 0.3838(4) 0.1204(6) 0.124(3) Uani 0.5 1 d . . P E 2
F46B F 0.4479(3) 0.3855(5) 0.1041(8) 0.161(6) Uani 0.5 1 d . . P E 2
N1 N 0.47076(7) 0.06769(14) 0.29384(6) 0.0341(4) Uani 1 1 d . . . . .
N2 N 0.42341(7) -0.01273(15) 0.34461(6) 0.0370(4) Uani 1 1 d . . . . .
N3 N 0.34741(6) -0.00819(13) 0.22062(6) 0.0278(3) Uani 1 1 d . . . . .
H3NA H 0.3210(10) -0.0235(19) 0.2386(9) 0.033(6) Uiso 1 1 d . . . . .
H3NB H 0.3537(10) 0.066(2) 0.2267(10) 0.044(7) Uiso 1 1 d . . . . .
C1 C 0.43045(7) -0.00504(16) 0.29503(7) 0.0304(4) Uani 1 1 d . . . . .
C2 C 0.48958(9) 0.10504(19) 0.34282(8) 0.0422(5) Uani 1 1 d . . . . .
C3 C 0.45991(9) 0.0548(2) 0.37454(8) 0.0445(5) Uani 1 1 d . . . . .
C4 C 0.49053(9) 0.10107(19) 0.24569(8) 0.0422(5) Uani 1 1 d . . . . .
H4 H 0.4694 0.0581 0.2175 0.051 Uiso 1 1 calc R U . . .
C5 C 0.47956(12) 0.2212(2) 0.23359(10) 0.0568(6) Uani 1 1 d . . . . .
H5A H 0.4931 0.2401 0.2017 0.068 Uiso 1 1 calc R U . . .
H5B H 0.4408 0.2347 0.2297 0.068 Uiso 1 1 calc R U . . .
H5C H 0.4977 0.2664 0.2615 0.068 Uiso 1 1 calc R U . . .
C6 C 0.54887(12) 0.0697(3) 0.24643(13) 0.0722(8) Uani 1 1 d . . . . .
H6A H 0.5608 0.0926 0.2143 0.087 Uiso 1 1 calc R U . . .
H6B H 0.5708 0.1061 0.2752 0.087 Uiso 1 1 calc R U . . .
H6C H 0.5527 -0.0100 0.2502 0.087 Uiso 1 1 calc R U . . .
C7 C 0.38322(10) -0.0873(2) 0.36216(8) 0.0467(5) Uani 1 1 d . . . . .
H7 H 0.3596 -0.1132 0.3308 0.056 Uiso 1 1 calc R U . . .
C8 C 0.34709(12) -0.0291(3) 0.39498(10) 0.0651(8) Uani 1 1 d . . . . .
H8A H 0.3213 -0.0816 0.4056 0.078 Uiso 1 1 calc R U . . .
H8B H 0.3690 0.0017 0.4253 0.078 Uiso 1 1 calc R U . . .
H8C H 0.3277 0.0301 0.3752 0.078 Uiso 1 1 calc R U . . .
C9 C 0.41030(13) -0.1887(3) 0.38765(12) 0.0677(8) Uani 1 1 d . . . . .
H9A H 0.3831 -0.2368 0.3990 0.081 Uiso 1 1 calc R U . . .
H9B H 0.4291 -0.2280 0.3632 0.081 Uiso 1 1 calc R U . . .
H9C H 0.4361 -0.1666 0.4172 0.081 Uiso 1 1 calc R U . . .
C10 C 0.53492(12) 0.1837(3) 0.35613(11) 0.0653(8) Uani 1 1 d . . . . .
H10A H 0.5289 0.2489 0.3344 0.078 Uiso 1 1 calc R U . . .
H10B H 0.5686 0.1485 0.3506 0.078 Uiso 1 1 calc R U . . .
H10C H 0.5370 0.2052 0.3921 0.078 Uiso 1 1 calc R U . . .
C11 C 0.46503(14) 0.0670(3) 0.43156(9) 0.0702(8) Uani 1 1 d . . . . .
H11A H 0.4611 -0.0050 0.4471 0.084 Uiso 1 1 calc R U . . .
H11B H 0.4370 0.1164 0.4402 0.084 Uiso 1 1 calc R U . . .
H11C H 0.5003 0.0975 0.4446 0.084 Uiso 1 1 calc R U . . .
C21A C 0.2683(2) 0.0368(5) 0.1467(2) 0.0276(15) Uani 0.8 1 d . . P A 1
C22A C 0.23778(13) 0.0148(4) 0.09823(16) 0.0314(15) Uani 0.8 1 d . . P A 1
H22A H 0.2532 -0.0301 0.0748 0.038 Uiso 0.8 1 calc R U P A 1
C23A C 0.18645(12) 0.0559(4) 0.08363(10) 0.0315(6) Uani 0.8 1 d . . P A 1
C24A C 0.16243(12) 0.1224(3) 0.11689(11) 0.0289(5) Uani 0.8 1 d . . P A 1
H24A H 0.1279 0.1530 0.1068 0.035 Uiso 0.8 1 calc R U P A 1
C25A C 0.1903(2) 0.1423(3) 0.16471(14) 0.0323(13) Uani 0.8 1 d . . P A 1
C26A C 0.24196(18) 0.1012(5) 0.17898(15) 0.0308(15) Uani 0.8 1 d . . P A 1
H26A H 0.2600 0.1178 0.2122 0.037 Uiso 0.8 1 calc R U P A 1
C27A C 0.15566(11) 0.0289(3) 0.03175(10) 0.0431(7) Uani 0.8 1 d . . P A 1
C28A C 0.16576(17) 0.2118(5) 0.20197(17) 0.0544(18) Uani 0.8 1 d . U P A 1
C21B C 0.2644(7) 0.0248(17) 0.1436(7) 0.020(6) Uiso 0.2 1 d G . P A 2
C22B C 0.2375(6) 0.0245(13) 0.0939(6) 0.057(12) Uiso 0.2 1 d G . P A 2
H22B H 0.2507 -0.0183 0.0684 0.069 Uiso 0.2 1 calc R U P A 2
C23B C 0.1912(5) 0.0868(9) 0.0815(4) 0.040(5) Uiso 0.2 1 d DG . P A 2
C24B C 0.1719(4) 0.1495(7) 0.1189(5) 0.048(6) Uiso 0.2 1 d G . P A 2
H24B H 0.1403 0.1921 0.1104 0.058 Uiso 0.2 1 calc R U P A 2
C25B C 0.1989(6) 0.1498(9) 0.1686(4) 0.036(7) Uiso 0.2 1 d DG . P A 2
C26B C 0.2451(7) 0.0875(15) 0.1810(5) 0.035(8) Uiso 0.2 1 d G . P A 2
H26B H 0.2635 0.0877 0.2150 0.041 Uiso 0.2 1 calc R U P A 2
C27B C 0.1637(5) 0.0842(11) 0.0277(4) 0.062(4) Uiso 0.2 1 d D . P A 2
C28B C 0.1695(4) 0.2231(9) 0.1989(5) 0.071(11) Uiso 0.2 1 d D . P A 2
C31 C 0.32283(7) -0.15008(15) 0.14396(7) 0.0276(4) Uani 1 1 d . . . . .
C32 C 0.30801(7) -0.23002(15) 0.17707(7) 0.0302(4) Uani 1 1 d . . . . .
H32 H 0.3024 -0.2092 0.2106 0.036 Uiso 1 1 calc R U . . .
C33 C 0.30115(8) -0.33944(16) 0.16239(8) 0.0337(4) Uani 1 1 d . . . . .
C34 C 0.30824(8) -0.37387(16) 0.11393(8) 0.0365(4) Uani 1 1 d . . . . .
H34 H 0.3035 -0.4486 0.1041 0.044 Uiso 1 1 calc R U . . .
C35 C 0.32237(8) -0.29598(16) 0.08031(7) 0.0347(4) Uani 1 1 d . . . . .
C36 C 0.32952(8) -0.18648(16) 0.09504(7) 0.0308(4) Uani 1 1 d . . . . .
H36 H 0.3393 -0.1349 0.0711 0.037 Uiso 1 1 calc R U . . .
C37 C 0.28590(9) -0.41999(18) 0.20049(9) 0.0425(5) Uani 1 1 d D . . . .
C38 C 0.33248(11) -0.3296(2) 0.02799(8) 0.0472(5) Uani 1 1 d D . . . .
C41 C 0.37128(7) 0.04597(15) 0.13185(7) 0.0287(4) Uani 1 1 d . . . . .
C42 C 0.41723(8) -0.00485(17) 0.11921(7) 0.0322(4) Uani 1 1 d . . . . .
H42 H 0.4219 -0.0813 0.1252 0.039 Uiso 1 1 calc R U . . .
C43 C 0.45646(8) 0.05284(19) 0.09817(8) 0.0389(5) Uani 1 1 d . . . . .
C44 C 0.45106(9) 0.1637(2) 0.08885(8) 0.0449(5) Uani 1 1 d . . . . .
H44 H 0.4776 0.2030 0.0741 0.054 Uiso 1 1 calc R U . . .
C45 C 0.40635(9) 0.21629(18) 0.10130(9) 0.0440(5) Uani 1 1 d . . . . .
C46 C 0.36696(8) 0.15877(16) 0.12225(8) 0.0356(4) Uani 1 1 d . . . . .
H46 H 0.3364 0.1971 0.1302 0.043 Uiso 1 1 calc R U . . .
C47 C 0.50435(11) -0.0081(3) 0.08573(11) 0.0588(7) Uani 1 1 d D . . . .
C48 C 0.40090(14) 0.3370(2) 0.09258(15) 0.0720(9) Uani 1 1 d . . . . .
B1 B 0.39964(9) -0.07431(18) 0.24697(8) 0.0301(4) Uani 1 1 d . . . . .
H1BA H 0.4266(9) -0.0874(18) 0.2183(9) 0.033(6) Uiso 1 1 d . . . . .
H1BB H 0.3868(9) -0.154(2) 0.2608(9) 0.037(6) Uiso 1 1 d . . . . .
B2 B 0.32723(8) -0.02052(16) 0.15978(7) 0.0263(4) Uani 1 1 d . . . . .
Cl1S Cl 0.2269(6) 0.3385(4) 0.0448(6) 0.106(2) Uani 0.375 1 d D . P F -1
Cl2S Cl 0.2639(6) 0.3419(4) -0.0539(6) 0.106(2) Uani 0.375 1 d D . P F -1
C1S C 0.2432(16) 0.2672(7) -0.0060(9) 0.100(8) Uani 0.375 1 d D . P F -1
H1SA H 0.2115 0.2237 -0.0206 0.120 Uiso 0.375 1 calc R U P F -1
H1SB H 0.2720 0.2147 0.0068 0.120 Uiso 0.375 1 calc R U P F -1

loop_
_atom_site_aniso_label
_atom_site_aniso_U_11
_atom_site_aniso_U_22
_atom_site_aniso_U_33
_atom_site_aniso_U_23
_atom_site_aniso_U_13
_atom_site_aniso_U_12
F21A 0.0416(10) 0.1202(18) 0.0244(7) -0.0085(9) 0.0044(6) -0.0042(10)
F22A 0.0469(12) 0.1007(17) 0.0398(9) -0.0058(10) -0.0200(8) 0.0324(11)
F23A 0.0527(12) 0.0752(13) 0.0543(10) -0.0240(9) -0.0016(8) -0.0122(9)
F24A 0.0761(18) 0.0674(14) 0.0495(11) -0.0154(10) 0.0209(10) 0.0213(13)
F25A 0.0477(17) 0.310(6) 0.186(4) -0.187(4) 0.0361(18) -0.007(2)
F26A 0.294(6) 0.0650(16) 0.089(2) -0.0058(15) 0.036(3) 0.092(3)
F31A 0.0508(10) 0.0745(12) 0.0744(11) 0.0191(10) 0.0346(8) -0.0040(8)
F32A 0.0594(12) 0.0990(15) 0.0681(11) 0.0510(11) -0.0132(9) -0.0297(11)
F33A 0.1250(19) 0.0355(8) 0.0798(13) 0.0029(8) 0.0382(13) -0.0201(10)
F34A 0.0877(15) 0.0730(12) 0.0304(7) -0.0009(7) 0.0053(8) 0.0073(10)
F35A 0.199(3) 0.0435(10) 0.0519(12) -0.0197(9) 0.0357(15) -0.0134(15)
F36A 0.0556(13) 0.192(3) 0.0468(10) -0.0356(15) 0.0190(8) 0.0174(14)
F41A 0.0812(18) 0.0966(17) 0.204(3) -0.0226(19) 0.106(2) -0.0237(13)
F42A 0.0561(14) 0.176(3) 0.0901(16) 0.0092(17) 0.0154(11) 0.0619(16)
F43A 0.0736(14) 0.0889(15) 0.0981(17) -0.0341(13) 0.0325(12) 0.0112(11)
F44A 0.267(13) 0.049(3) 0.138(6) -0.014(3) -0.048(8) -0.042(7)
F45A 0.152(7) 0.078(4) 0.165(8) 0.069(5) 0.076(6) -0.001(5)
F46A 0.098(4) 0.044(2) 0.170(7) 0.026(3) 0.008(5) 0.006(2)
F44B 0.225(10) 0.087(4) 0.134(6) 0.069(4) -0.009(8) 0.024(7)
F45B 0.135(6) 0.030(2) 0.222(9) 0.007(4) 0.079(6) 0.007(3)
F46B 0.075(4) 0.047(3) 0.356(19) 0.017(6) 0.016(6) -0.030(2)
N1 0.0300(9) 0.0404(9) 0.0311(8) -0.0039(7) 0.0018(6) -0.0022(6)
N2 0.0331(9) 0.0506(10) 0.0268(8) 0.0024(7) 0.0021(6) 0.0047(7)
N3 0.0245(8) 0.0311(8) 0.0280(7) -0.0021(6) 0.0045(6) 0.0014(6)
C1 0.0251(9) 0.0375(9) 0.0283(9) 0.0012(7) 0.0026(7) 0.0044(7)
C2 0.0383(12) 0.0499(12) 0.0354(10) -0.0083(9) -0.0048(8) 0.0012(9)
C3 0.0412(13) 0.0587(14) 0.0308(10) -0.0058(9) -0.0048(8) 0.0067(10)
C4 0.0394(12) 0.0515(12) 0.0371(10) -0.0047(9) 0.0100(8) -0.0113(9)
C5 0.0630(17) 0.0578(15) 0.0487(13) 0.0067(11) 0.0047(11) -0.0122(12)
C6 0.0515(18) 0.092(2) 0.079(2) -0.0028(17) 0.0309(15) 0.0059(15)
C7 0.0390(13) 0.0656(15) 0.0363(11) 0.0128(10) 0.0084(9) 0.0003(10)
C8 0.0506(16) 0.101(2) 0.0475(14) 0.0172(14) 0.0205(11) 0.0123(14)
C9 0.0688(19) 0.0704(18) 0.0655(17) 0.0259(15) 0.0153(14) 0.0057(14)
C10 0.0606(18) 0.0757(19) 0.0550(15) -0.0176(14) -0.0078(12) -0.0213(14)
C11 0.076(2) 0.101(2) 0.0308(12) -0.0077(13) -0.0014(12) -0.0025(17)
C21A 0.0236(18) 0.0272(19) 0.032(2) -0.0015(12) 0.0042(9) -0.0043(14)
C22A 0.0241(19) 0.048(2) 0.0228(15) 0.0005(11) 0.0065(9) 0.0076(10)
C23A 0.0261(15) 0.0400(18) 0.0284(14) 0.0036(11) 0.0041(9) 0.0012(12)
C24A 0.0160(12) 0.0329(13) 0.0374(15) 0.0017(10) 0.0025(9) 0.0005(12)
C25A 0.0208(16) 0.0322(18) 0.043(2) -0.0091(11) 0.0007(11) 0.0013(11)
C26A 0.026(2) 0.0271(17) 0.037(2) -0.0074(10) -0.0012(9) 0.0057(12)
C27A 0.0316(15) 0.062(2) 0.0357(14) -0.0002(13) 0.0041(10) 0.0113(13)
C28A 0.038(2) 0.065(2) 0.055(2) -0.0296(16) -0.0095(12) 0.0300(14)
C31 0.0220(9) 0.0313(9) 0.0295(8) -0.0001(7) 0.0039(6) 0.0017(6)
C32 0.0269(10) 0.0340(9) 0.0306(9) -0.0015(7) 0.0077(7) -0.0013(7)
C33 0.0287(10) 0.0332(10) 0.0401(10) 0.0018(8) 0.0083(7) -0.0012(7)
C34 0.0371(11) 0.0298(9) 0.0430(11) -0.0048(8) 0.0066(8) -0.0004(8)
C35 0.0369(11) 0.0355(10) 0.0319(9) -0.0045(8) 0.0048(7) 0.0035(8)
C36 0.0320(10) 0.0320(9) 0.0285(9) 0.0013(7) 0.0045(7) 0.0013(7)
C37 0.0401(12) 0.0384(11) 0.0511(12) 0.0035(9) 0.0131(9) -0.0062(9)
C38 0.0602(15) 0.0460(12) 0.0358(11) -0.0078(9) 0.0078(10) 0.0022(10)
C41 0.0269(10) 0.0325(9) 0.0259(8) -0.0001(7) 0.0014(6) -0.0009(7)
C42 0.0299(10) 0.0386(10) 0.0288(9) 0.0015(7) 0.0060(7) 0.0005(7)
C43 0.0307(11) 0.0544(12) 0.0326(10) -0.0021(9) 0.0076(8) -0.0056(9)
C44 0.0394(13) 0.0554(13) 0.0405(11) 0.0051(10) 0.0074(9) -0.0169(10)
C45 0.0424(13) 0.0387(11) 0.0492(12) 0.0068(9) 0.0004(9) -0.0102(9)
C46 0.0299(11) 0.0339(10) 0.0416(10) 0.0013(8) 0.0010(8) -0.0018(7)
C47 0.0435(15) 0.0789(19) 0.0594(15) -0.0043(13) 0.0262(12) -0.0030(12)
C48 0.066(2) 0.0451(15) 0.105(3) 0.0191(16) 0.0111(18) -0.0120(14)
B1 0.0269(11) 0.0324(10) 0.0304(10) -0.0002(8) 0.0026(8) 0.0019(8)
B2 0.0249(10) 0.0284(9) 0.0257(9) -0.0010(7) 0.0043(7) 0.0014(7)
Cl1S 0.139(4) 0.0767(9) 0.115(4) 0.019(3) 0.063(4) 0.025(3)
Cl2S 0.139(4) 0.0767(9) 0.115(4) 0.019(3) 0.063(4) 0.025(3)
C1S 0.14(2) 0.059(4) 0.101(11) 0.002(8) 0.010(13) -0.030(11)

loop_
_atom_type_symbol
_atom_type_description
_atom_type_scat_dispersion_real
_atom_type_scat_dispersion_imag
_atom_type_scat_source
C C 0.0181 0.0091 'International Tables Vol C Tables 4.2.6.8 and 6.1.1.4'
H H 0.0000 0.0000 'International Tables Vol C Tables 4.2.6.8 and 6.1.1.4'
B B 0.0090 0.0039 'International Tables Vol C Tables 4.2.6.8 and 6.1.1.4'
N N 0.0311 0.0180 'International Tables Vol C Tables 4.2.6.8 and 6.1.1.4'
F F 0.0727 0.0534 'International Tables Vol C Tables 4.2.6.8 and 6.1.1.4'
Cl Cl 0.3639 0.7018 'International Tables Vol C Tables 4.2.6.8 and 6.1.1.4'

loop_
_geom_angle_atom_site_label_1
_geom_angle_atom_site_label_2
_geom_angle_atom_site_label_3
_geom_angle
C1 N1 C2 110.50(17)
C1 N1 C4 122.96(16)
C2 N1 C4 126.54(18)
C1 N2 C3 110.00(18)
C1 N2 C7 122.44(18)
C3 N2 C7 127.51(18)
B1 N3 B2 120.11(14)
B1 N3 H3NA 106.8(15)
B2 N3 H3NA 111.0(15)
B1 N3 H3NB 107.7(16)
B2 N3 H3NB 106.4(16)
H3NA N3 H3NB 104(2)
N2 C1 N1 105.77(16)
N2 C1 B1 127.39(18)
N1 C1 B1 126.74(17)
C3 C2 N1 106.56(19)
C3 C2 C10 128.2(2)
N1 C2 C10 125.2(2)
C2 C3 N2 107.16(18)
C2 C3 C11 127.2(2)
N2 C3 C11 125.7(2)
N1 C4 C5 111.80(19)
N1 C4 C6 111.3(2)
C5 C4 C6 113.2(2)
N2 C7 C8 112.6(2)
N2 C7 C9 110.7(2)
C8 C7 C9 113.2(2)
C26A C21A C22A 114.5(3)
C26A C21A B2 127.5(4)
C22A C21A B2 117.8(4)
C23A C22A C21A 122.9(2)
C22A C23A C24A 120.3(2)
C22A C23A C27A 120.6(3)
C24A C23A C27A 119.0(2)
C25A C24A C23A 118.1(2)
C24A C25A C26A 121.1(2)
C24A C25A C28A 120.0(3)
C26A C25A C28A 118.8(4)
C21A C26A C25A 122.9(3)
F23A C27A F22A 106.8(3)
F23A C27A F21A 105.5(3)
F22A C27A F21A 108.1(3)
F23A C27A C23A 112.8(3)
F22A C27A C23A 112.0(3)
F21A C27A C23A 111.4(3)
F25A C28A F26A 106.5(4)
F25A C28A F24A 104.9(5)
F26A C28A F24A 101.5(4)
F25A C28A C25A 112.4(4)
F26A C28A C25A 114.1(5)
F24A C28A C25A 116.3(3)
C22B C21B C26B 120.0
C22B C21B B2 123.8(11)
C26B C21B B2 114.5(11)
C23B C22B C21B 120.0
C22B C23B C24B 120.0
C22B C23B C27B 118.2(11)
C24B C23B C27B 121.8(11)
C25B C24B C23B 120.0
C24B C25B C26B 120.0
C24B C25B C28B 107.5(11)
C26B C25B C28B 132.5(11)
C25B C26B C21B 120.0
F23B C27B F21B 108.9(10)
F23B C27B F22B 108.6(9)
F21B C27B F22B 109.5(10)
F23B C27B C23B 107.7(9)
F21B C27B C23B 113.1(17)
F22B C27B C23B 109.0(14)
F26B C28B F24B 108.6(9)
F26B C28B F25B 115.0(10)
F24B C28B F25B 102.0(8)
F26B C28B C25B 109.6(9)
F24B C28B C25B 118.3(12)
F25B C28B C25B 103.5(7)
C32 C31 C36 115.85(17)
C32 C31 B2 121.95(16)
C36 C31 B2 122.02(16)
C33 C32 C31 121.86(17)
C34 C33 C32 121.39(18)
C34 C33 C37 120.24(18)
C32 C33 C37 118.36(18)
C35 C34 C33 117.79(18)
C34 C35 C36 120.87(18)
C34 C35 C38 119.95(19)
C36 C35 C38 119.13(19)
C35 C36 C31 122.23(18)
F32A C37 F33A 108.6(2)
F32A C37 F31A 106.3(2)
F33A C37 F31A 103.5(2)
F32B C37 F31B 105.1(8)
F32B C37 F33B 105.0(9)
F31B C37 F33B 105.0(8)
F32A C37 C33 113.47(19)
F33A C37 C33 112.96(19)
F31A C37 C33 111.32(19)
F32B C37 C33 118.2(11)
F31B C37 C33 112.4(7)
F33B C37 C33 110.0(12)
F36A C38 F35A 108.6(3)
F36A C38 F34A 104.2(2)
F35A C38 F34A 105.3(2)
F36B C38 F35B 109.4(8)
F36B C38 F34B 105.3(7)
F35B C38 F34B 107.5(8)
F36A C38 C35 112.5(2)
F35A C38 C35 112.8(2)
F34A C38 C35 113.0(2)
F36B C38 C35 113.8(9)
F35B C38 C35 115.2(9)
F34B C38 C35 104.9(8)
C42 C41 C46 116.00(17)
C42 C41 B2 121.90(16)
C46 C41 B2 121.97(17)
C43 C42 C41 122.15(19)
C44 C43 C42 120.6(2)
C44 C43 C47 120.7(2)
C42 C43 C47 118.6(2)
C45 C44 C43 118.56(19)
C44 C45 C46 120.9(2)
C44 C45 C48 118.9(2)
C46 C45 C48 120.2(2)
C45 C46 C41 121.7(2)
F41A C47 F43A 107.8(3)
F41A C47 F42A 107.2(3)
F43A C47 F42A 102.4(3)
F41B C47 F43B 107.9(10)
F41B C47 F42B 107.7(10)
F43B C47 F42B 106.8(9)
F41A C47 C43 113.4(3)
F43A C47 C43 113.2(2)
F42A C47 C43 112.1(2)
F41B C47 C43 120.6(16)
F43B C47 C43 105.8(9)
F42B C47 C43 107.3(12)
F44A C48 F45A 106.4(7)
F45B C48 F44B 108.7(7)
F45B C48 F46B 105.0(7)
F44B C48 F46B 107.7(8)
F44A C48 F46A 103.1(8)
F45A C48 F46A 103.3(6)
F45B C48 C45 113.8(3)
F44A C48 C45 115.1(4)
F45A C48 C45 115.1(5)
F44B C48 C45 111.0(5)
F46B C48 C45 110.3(4)
F46A C48 C45 112.5(3)
N3 B1 C1 110.23(15)
N3 B1 H1BA 108.7(12)
C1 B1 H1BA 110.0(12)
N3 B1 H1BB 109.0(12)
C1 B1 H1BB 109.2(12)
H1BA B1 H1BB 109.7(17)
N3 B2 C21A 108.4(2)
N3 B2 C41 105.38(14)
C21A B2 C41 110.4(3)
N3 B2 C31 110.08(14)
C21A B2 C31 109.5(3)
C41 B2 C31 112.94(14)
N3 B2 C21B 111.9(6)
C41 B2 C21B 113.6(8)
C31 B2 C21B 103.2(7)
Cl1S C1S Cl2S 116.7(5)

loop_
_geom_bond_atom_site_label_1
_geom_bond_atom_site_label_2
_geom_bond_distance
F21A C27A 1.335(3)
F22A C27A 1.326(4)
F23A C27A 1.325(5)
F21B C27B 1.346(9)
F22B C27B 1.349(9)
F23B C27B 1.339(9)
F24A C28A 1.327(4)
F25A C28A 1.292(6)
F26A C28A 1.302(7)
F24B C28B 1.328(10)
F25B C28B 1.358(9)
F26B C28B 1.320(9)
F31A C37 1.341(3)
F32A C37 1.304(3)
F33A C37 1.335(3)
F31B C37 1.374(8)
F32B C37 1.363(9)
F33B C37 1.380(9)
F34A C38 1.327(3)
F35A C38 1.325(3)
F36A C38 1.319(3)
F34B C38 1.381(8)
F35B C38 1.345(8)
F36B C38 1.344(8)
F41A C47 1.308(3)
F42A C47 1.343(4)
F43A C47 1.314(4)
F41B C47 1.352(10)
F42B C47 1.362(9)
F43B C47 1.358(9)
F44A C48 1.289(7)
F45A C48 1.297(7)
F46A C48 1.366(7)
F44B C48 1.305(8)
F45B C48 1.268(7)
F46B C48 1.320(7)
N1 C1 1.352(3)
N1 C2 1.390(3)
N1 C4 1.488(3)
N2 C1 1.350(2)
N2 C3 1.393(3)
N2 C7 1.484(3)
N3 B1 1.613(3)
N3 B2 1.622(2)
N3 H3NA 0.89(2)
N3 H3NB 0.93(3)
C1 B1 1.627(3)
C2 C3 1.348(3)
C2 C10 1.494(3)
C3 C11 1.501(3)
C4 C5 1.516(4)
C4 C6 1.516(4)
C7 C8 1.520(4)
C7 C9 1.522(4)
C21A C26A 1.394(5)
C21A C22A 1.422(5)
C21A B2 1.633(4)
C22A C23A 1.389(4)
C23A C24A 1.396(4)
C23A C27A 1.511(4)
C24A C25A 1.376(5)
C25A C26A 1.396(6)
C25A C28A 1.497(4)
C21B C22B 1.3900
C21B C26B 1.3900
C21B B2 1.672(12)
C22B C23B 1.3900
C23B C24B 1.3900
C23B C27B 1.490(9)
C24B C25B 1.3900
C25B C26B 1.3900
C25B C28B 1.468(10)
C31 C32 1.396(3)
C31 C36 1.400(3)
C31 B2 1.634(3)
C32 C33 1.393(3)
C33 C34 1.383(3)
C33 C37 1.495(3)
C34 C35 1.382(3)
C35 C36 1.395(3)
C35 C38 1.498(3)
C41 C42 1.395(3)
C41 C46 1.400(3)
C41 B2 1.633(3)
C42 C43 1.392(3)
C43 C44 1.377(3)
C43 C47 1.493(3)
C44 C45 1.376(4)
C45 C46 1.393(3)
C45 C48 1.493(4)
B1 H1BA 1.10(2)
B1 H1BB 1.11(2)
Cl1S C1S 1.698(7)
Cl2S C1S 1.701(7)

loop_
_geom_torsion_atom_site_label_1
_geom_torsion_atom_site_label_2
_geom_torsion_atom_site_label_3
_geom_torsion_atom_site_label_4
_geom_torsion
C3 N2 C1 N1 -0.6(2)
C7 N2 C1 N1 -178.46(18)
C3 N2 C1 B1 175.91(19)
C7 N2 C1 B1 -2.0(3)
C2 N1 C1 N2 0.7(2)
C4 N1 C1 N2 -178.94(18)
C2 N1 C1 B1 -175.86(18)
C4 N1 C1 B1 4.5(3)
C1 N1 C2 C3 -0.5(2)
C4 N1 C2 C3 179.1(2)
C1 N1 C2 C10 178.2(2)
C4 N1 C2 C10 -2.2(4)
N1 C2 C3 N2 0.1(3)
C10 C2 C3 N2 -178.5(3)
N1 C2 C3 C11 179.4(3)
C10 C2 C3 C11 0.7(4)
C1 N2 C3 C2 0.3(2)
C7 N2 C3 C2 178.0(2)
C1 N2 C3 C11 -179.0(2)
C7 N2 C3 C11 -1.2(4)
C1 N1 C4 C5 114.4(2)
C2 N1 C4 C5 -65.1(3)
C1 N1 C4 C6 -118.0(2)
C2 N1 C4 C6 62.5(3)
C1 N2 C7 C8 -128.8(2)
C3 N2 C7 C8 53.7(3)
C1 N2 C7 C9 103.4(2)
C3 N2 C7 C9 -74.1(3)
C26A C21A C22A C23A 1.4(6)
B2 C21A C22A C23A 177.8(5)
C21A C22A C23A C24A 0.2(7)
C21A C22A C23A C27A -179.4(4)
C22A C23A C24A C25A -2.2(6)
C27A C23A C24A C25A 177.4(4)
C23A C24A C25A C26A 2.6(6)
C23A C24A C25A C28A -179.1(5)
C22A C21A C26A C25A -1.0(6)
B2 C21A C26A C25A -176.9(5)
C24A C25A C26A C21A -1.0(6)
C28A C25A C26A C21A -179.3(4)
C22A C23A C27A F23A 78.0(5)
C24A C23A C27A F23A -101.6(4)
C22A C23A C27A F22A -161.5(4)
C24A C23A C27A F22A 18.9(5)
C22A C23A C27A F21A -40.3(6)
C24A C23A C27A F21A 140.0(4)
C24A C25A C28A F25A 40.4(7)
C26A C25A C28A F25A -141.3(5)
C24A C25A C28A F26A -81.0(6)
C26A C25A C28A F26A 97.3(5)
C24A C25A C28A F24A 161.3(5)
C26A C25A C28A F24A -20.4(8)
C26B C21B C22B C23B 0.0
B2 C21B C22B C23B -164.3(16)
C21B C22B C23B C24B 0.0
C21B C22B C23B C27B 179.9(3)
C22B C23B C24B C25B 0.0
C27B C23B C24B C25B -179.9(3)
C23B C24B C25B C26B 0.0
C23B C24B C25B C28B 179.6(3)
C24B C25B C26B C21B 0.0
C28B C25B C26B C21B -179.5(3)
C22B C21B C26B C25B 0.0
B2 C21B C26B C25B 165.7(15)
C22B C23B C27B F23B -74.1(11)
C24B C23B C27B F23B 105.7(11)
C22B C23B C27B F21B 165.5(12)
C24B C23B C27B F21B -14.7(12)
C22B C23B C27B F22B 43.5(11)
C24B C23B C27B F22B -136.7(10)
C24B C25B C28B F26B 137.1(8)
C26B C25B C28B F26B -43.4(9)
C24B C25B C28B F24B 11.9(9)
C26B C25B C28B F24B -168.5(9)
C24B C25B C28B F25B -99.9(8)
C26B C25B C28B F25B 79.7(9)
C36 C31 C32 C33 0.9(3)
B2 C31 C32 C33 176.07(17)
C31 C32 C33 C34 -0.6(3)
C31 C32 C33 C37 179.25(19)
C32 C33 C34 C35 -0.1(3)
C37 C33 C34 C35 -179.9(2)
C33 C34 C35 C36 0.4(3)
C33 C34 C35 C38 177.8(2)
C34 C35 C36 C31 0.0(3)
C38 C35 C36 C31 -177.50(19)
C32 C31 C36 C35 -0.6(3)
B2 C31 C36 C35 -175.74(17)
C34 C33 C37 F32A 121.9(3)
C32 C33 C37 F32A -58.0(3)
C34 C33 C37 F33A -2.3(3)
C32 C33 C37 F33A 177.8(2)
C34 C33 C37 F31A -118.3(2)
C32 C33 C37 F31A 61.8(3)
C34 C33 C37 F32B -74.8(11)
C32 C33 C37 F32B 105.3(11)
C34 C33 C37 F31B 48.0(8)
C32 C33 C37 F31B -131.9(8)
C34 C33 C37 F33B 164.7(10)
C32 C33 C37 F33B -15.2(10)
C34 C35 C38 F36A -110.5(3)
C36 C35 C38 F36A 67.0(3)
C34 C35 C38 F35A 12.7(3)
C36 C35 C38 F35A -169.8(2)
C34 C35 C38 F34A 131.9(2)
C36 C35 C38 F34A -50.6(3)
C34 C35 C38 F36B 44.3(8)
C36 C35 C38 F36B -138.3(7)
C34 C35 C38 F35B 171.7(9)
C36 C35 C38 F35B -10.8(9)
C34 C35 C38 F34B -70.4(7)
C36 C35 C38 F34B 107.1(7)
C46 C41 C42 C43 -0.2(3)
B2 C41 C42 C43 -176.13(17)
C41 C42 C43 C44 -0.2(3)
C41 C42 C43 C47 -179.9(2)
C42 C43 C44 C45 0.7(3)
C47 C43 C44 C45 -179.6(2)
C43 C44 C45 C46 -0.8(3)
C43 C44 C45 C48 178.4(2)
C44 C45 C46 C41 0.5(3)
C48 C45 C46 C41 -178.8(2)
C42 C41 C46 C45 0.0(3)
B2 C41 C46 C45 175.98(18)
C44 C43 C47 F41A 2.7(4)
C42 C43 C47 F41A -177.6(3)
C44 C43 C47 F43A -120.5(3)
C42 C43 C47 F43A 59.2(3)
C44 C43 C47 F42A 124.2(3)
C42 C43 C47 F42A -56.1(3)
C44 C43 C47 F41B -170.0(14)
C42 C43 C47 F41B 9.7(14)
C44 C43 C47 F43B 67.4(9)
C42 C43 C47 F43B -112.9(9)
C44 C43 C47 F42B -46.4(11)
C42 C43 C47 F42B 133.4(11)
C44 C45 C48 F45B -156.4(9)
C46 C45 C48 F45B 22.8(9)
C44 C45 C48 F44A -95.6(11)
C46 C45 C48 F44A 83.7(11)
C44 C45 C48 F45A 28.7(9)
C46 C45 C48 F45A -152.1(8)
C44 C45 C48 F44B 80.6(9)
C46 C45 C48 F44B -100.2(9)
C44 C45 C48 F46B -38.7(10)
C46 C45 C48 F46B 140.6(10)
C44 C45 C48 F46A 146.7(6)
C46 C45 C48 F46A -34.1(7)
B2 N3 B1 C1 148.92(16)
N2 C1 B1 N3 92.4(2)
N1 C1 B1 N3 -91.8(2)
B1 N3 B2 C21A 169.6(3)
B1 N3 B2 C41 -72.22(19)
B1 N3 B2 C31 49.9(2)
B1 N3 B2 C21B 163.9(9)
C26A C21A B2 N3 9.5(5)
C22A C21A B2 N3 -166.3(3)
C26A C21A B2 C41 -105.4(4)
C22A C21A B2 C41 78.7(5)
C26A C21A B2 C31 129.6(4)
C22A C21A B2 C31 -46.2(5)
C42 C41 B2 N3 88.99(19)
C46 C41 B2 N3 -86.7(2)
C42 C41 B2 C21A -154.2(3)
C46 C41 B2 C21A 30.1(3)
C42 C41 B2 C31 -31.2(2)
C46 C41 B2 C31 153.07(17)
C42 C41 B2 C21B -148.2(7)
C46 C41 B2 C21B 36.1(7)
C32 C31 B2 N3 33.5(2)
C36 C31 B2 N3 -151.61(17)
C32 C31 B2 C21A -85.6(3)
C36 C31 B2 C21A 89.3(3)
C32 C31 B2 C41 151.02(17)
C36 C31 B2 C41 -34.1(2)
C32 C31 B2 C21B -86.0(8)
C36 C31 B2 C21B 88.9(8)
C22B C21B B2 N3 179.5(6)
C26B C21B B2 N3 14.4(10)
C22B C21B B2 C41 60.4(11)
C26B C21B B2 C41 -104.7(7)
C22B C21B B2 C31 -62.2(10)
C26B C21B B2 C31 132.7(6)
